data_4350208
loop_
_publ_author_name
'Zinn, Paul J.'
'Powell, Douglas R.'
'Day, Victor W.'
'Hendrich, Michael P.'
'Sorrell, Thomas N.'
'Borovik, A. S.'

_publ_section_title
;
 Pyrazolate-bridging dinucleating ligands containing hydrogen-bond donors:
 synthesis and structure of their cobalt analogues.
;
_journal_issue 9
_journal_name_full 'Inorganic chemistry'
_journal_page_first 3484
_journal_page_last 3486
_journal_paper_doi 10.1021/ic060009n
_journal_volume 45
_journal_year 2006
_chemical_formula_sum 'C55 H113.5 Cl Co2 N14.5 O4.5'
_chemical_formula_weight 1203.41
_space_group_IT_number 2
_space_group_name_Hall '-P 1'
_space_group_name_H-M_alt 'P -1'
_symmetry_cell_setting triclinic
_symmetry_space_group_name_H-M 'P -1'
_atom_sites_solution_hydrogens geom
_atom_sites_solution_primary direct
_atom_sites_solution_secondary difmap
_audit_creation_method SHELXL-97
_cell_angle_alpha 109.9450(10)
_cell_angle_beta 98.9220(10)
_cell_angle_gamma 94.2240(10)
_cell_formula_units_Z 2
_cell_length_a 13.6311(6)
_cell_length_b 15.3318(7)
_cell_length_c 17.3877(8)
_cell_measurement_reflns_used 8747
_cell_measurement_temperature 100(2)
_cell_measurement_theta_max 29.92
_cell_measurement_theta_min 2.224
_cell_volume 3343.1(3)
_computing_cell_refinement 'Bruker SAINT'
_computing_data_collection 'Bruker SMART'
_computing_data_reduction 'Bruker SAINT'
_computing_molecular_graphics 'Bruker SHELXTL'
_computing_publication_material 'Bruker SHELXTL'
_computing_structure_refinement 'Bruker SHELXTL'
_computing_structure_solution 'Bruker SHELXTL'
_diffrn_ambient_temperature 100(2)
_diffrn_measured_fraction_theta_full 0.985
_diffrn_measured_fraction_theta_max 0.985
_diffrn_measurement_device_type 'Bruker SMART APEX CCD area detector'
_diffrn_measurement_method 'phi and omega scans'
_diffrn_radiation_monochromator graphite
_diffrn_radiation_source 'fine-focus sealed tube'
_diffrn_radiation_type MoK\a
_diffrn_radiation_wavelength 0.71073
_diffrn_reflns_av_R_equivalents 0.0288
_diffrn_reflns_av_sigmaI/netI 0.0413
_diffrn_reflns_limit_h_max 19
_diffrn_reflns_limit_h_min -19
_diffrn_reflns_limit_k_max 21
_diffrn_reflns_limit_k_min -21
_diffrn_reflns_limit_l_max 24
_diffrn_reflns_limit_l_min -24
_diffrn_reflns_number 39968
_diffrn_reflns_theta_full 30.03
_diffrn_reflns_theta_max 30.03
_diffrn_reflns_theta_min 2.43
_diffrn_standards_decay_% 0.00
_exptl_absorpt_coefficient_mu 0.588
_exptl_absorpt_correction_T_max 0.9118
_exptl_absorpt_correction_T_min 0.8573
_exptl_absorpt_correction_type empirical
_exptl_crystal_colour Purple/wine
_exptl_crystal_density_diffrn 1.195
_exptl_crystal_density_meas 0
_exptl_crystal_density_method 'not measured'
_exptl_crystal_description Rhombus
_exptl_crystal_F_000 1304
_exptl_crystal_size_max 0.27
_exptl_crystal_size_mid 0.22
_exptl_crystal_size_min 0.16
_refine_diff_density_max 0.823
_refine_diff_density_min -0.523
_refine_diff_density_rms 0.067
_refine_ls_extinction_method none
_refine_ls_goodness_of_fit_ref 0.977
_refine_ls_hydrogen_treatment mixed
_refine_ls_matrix_type full
_refine_ls_number_parameters 755
_refine_ls_number_reflns 19262
_refine_ls_number_restraints 49
_refine_ls_restrained_S_all 1.008
_refine_ls_R_factor_all 0.0490
_refine_ls_R_factor_gt 0.0380
_refine_ls_shift/su_max 0.001
_refine_ls_shift/su_mean 0.000
_refine_ls_structure_factor_coef Fsqd
_refine_ls_weighting_details 'calc w=1/[\s^2^(Fo^2^)+(0.0663P)^2^+0.0000P] where P=(Fo^2^+2Fc^2^)/3'
_refine_ls_weighting_scheme calc
_refine_ls_wR_factor_gt 0.1019
_refine_ls_wR_factor_ref 0.1056
_reflns_number_gt 15074
_reflns_number_total 19262
_reflns_threshold_expression >2sigma(I)
_cod_data_source_file ic060009nrom20060102_055313.cif
_cod_data_source_block k24a
_cod_depositor_comments
;
The following automatic conversions were performed:

data item '_symmetry_cell_setting' value 'Triclinic' was changed to
'triclinic' in accordance with the
/home/saulius/struct/COD-crude-data/automatic-downloads/DataCite-retrospective/ACS/depositions/lib/dictionaries/cif_core.dic
dictionary named 'cif_core.dic' version 2.4.2 last updated on
2011-04-26.

Automatic conversion script
Id: cif_fix_values 6909 2019-04-08 15:41:33Z antanas 
;
_cod_original_sg_symbol_H-M P-1
_cod_original_formula_sum 'C55 H113.50 Cl Co2 N14.50 O4.50'
_cod_database_code 4350208

loop_
_symmetry_equiv_pos_as_xyz
'x, y, z'
'-x, -y, -z'

loop_
_atom_site_label
_atom_site_type_symbol
_atom_site_fract_x
_atom_site_fract_y
_atom_site_fract_z
_atom_site_U_iso_or_equiv
_atom_site_adp_type
_atom_site_occupancy
_atom_site_symmetry_multiplicity
_atom_site_calc_flag
_atom_site_refinement_flags
Co1 Co -0.249463(12) 0.093056(12) 0.257829(10) 0.01574(4) Uani 1 1 d .
Co2 Co -0.301797(13) 0.241017(12) 0.101235(11) 0.01742(4) Uani 1 1 d .
Cl Cl -0.24374(2) 0.26393(2) 0.260875(19) 0.01855(6) Uani 1 1 d .
O1 O -0.42273(7) 0.11508(7) 0.44270(6) 0.0232(2) Uani 1 1 d .
O2 O 0.05397(7) 0.10491(7) 0.36580(7) 0.0319(3) Uani 1 1 d .
O3 O -0.56098(8) 0.37616(9) 0.11763(8) 0.0374(3) Uani 1 1 d .
O4 O -0.07066(7) 0.42406(6) 0.08313(6) 0.0216(2) Uani 1 1 d .
N1 N -0.27542(8) -0.06178(8) 0.21526(7) 0.0191(2) Uani 1 1 d .
N2 N -0.34168(9) 0.17665(8) -0.03547(7) 0.0233(2) Uani 1 1 d .
N3 N -0.35472(8) 0.08091(8) 0.32388(7) 0.0195(2) Uani 1 1 d .
N4 N -0.11312(9) 0.07109(8) 0.30156(8) 0.0233(2) Uani 1 1 d .
N5 N -0.42534(9) 0.29932(9) 0.08441(7) 0.0241(2) Uani 1 1 d .
N6 N -0.18004(8) 0.29652(8) 0.07334(7) 0.0194(2) Uani 1 1 d .
N7 N -0.33753(10) 0.23282(9) 0.41927(8) 0.0251(3) Uani 1 1 d .
H7N H -0.3059(13) 0.2470(12) 0.3887(11) 0.028(5) Uiso 1 1 d .
N8 N -0.03685(9) 0.22399(9) 0.36995(9) 0.0288(3) Uani 1 1 d .
H8N H -0.0793(13) 0.2418(11) 0.3475(10) 0.024(4) Uiso 1 1 d .
N9 N -0.43373(10) 0.38227(10) 0.22124(8) 0.0332(3) Uani 1 1 d .
H9N H -0.3884(13) 0.3567(12) 0.2359(11) 0.031(5) Uiso 1 1 d .
N10 N -0.12348(11) 0.41877(9) 0.19896(8) 0.0292(3) Uani 1 1 d .
H10N H -0.1494(14) 0.3884(13) 0.2186(11) 0.034(5) Uiso 1 1 d .
N11 N -0.29200(8) 0.05435(8) 0.13288(7) 0.0183(2) Uani 1 1 d .
N12 N -0.32287(8) 0.10342(8) 0.08355(7) 0.0197(2) Uani 1 1 d .
C1 C -0.37810(10) -0.08122(9) 0.22592(9) 0.0219(3) Uani 1 1 d .
H1A H -0.3910 -0.1468 0.2230 0.026 Uiso 1 1 calc R
H1B H -0.4256 -0.0739 0.1800 0.026 Uiso 1 1 calc R
C2 C -0.39566(11) -0.01573(10) 0.30871(9) 0.0234(3) Uani 1 1 d .
H2A H -0.4685 -0.0195 0.3086 0.028 Uiso 1 1 calc R
H2B H -0.3633 -0.0353 0.3541 0.028 Uiso 1 1 calc R
C3 C -0.37445(10) 0.14021(10) 0.39602(8) 0.0195(3) Uani 1 1 d .
C4 C -0.33305(11) 0.29800(10) 0.50343(9) 0.0253(3) Uani 1 1 d .
H4 H -0.3192 0.2632 0.5424 0.030 Uiso 1 1 calc R
C5 C -0.19903(11) -0.08559(10) 0.27108(9) 0.0253(3) Uani 1 1 d .
H5A H -0.1930 -0.1531 0.2473 0.030 Uiso 1 1 calc R
H5B H -0.2190 -0.0729 0.3258 0.030 Uiso 1 1 calc R
C6 C -0.09855(11) -0.02760(10) 0.28240(11) 0.0296(3) Uani 1 1 d .
H6A H -0.0503 -0.0338 0.3285 0.036 Uiso 1 1 calc R
H6B H -0.0710 -0.0504 0.2308 0.036 Uiso 1 1 calc R
C7 C -0.02824(10) 0.12992(10) 0.34473(9) 0.0240(3) Uani 1 1 d .
C8 C 0.05112(11) 0.29360(10) 0.40812(10) 0.0281(3) Uani 1 1 d .
H8 H 0.0928 0.2752 0.4512 0.034 Uiso 1 1 calc R
C9 C -0.26829(11) -0.10213(9) 0.12672(8) 0.0227(3) Uani 1 1 d .
H9A H -0.3095 -0.1644 0.1002 0.027 Uiso 1 1 calc R
H9B H -0.1979 -0.1098 0.1215 0.027 Uiso 1 1 calc R
C10 C -0.30540(10) -0.03700(9) 0.08478(8) 0.0215(3) Uani 1 1 d .
C11 C -0.34655(11) -0.04894(10) 0.00280(9) 0.0250(3) Uani 1 1 d .
H11 H -0.3639 -0.1057 -0.0440 0.030 Uiso 1 1 calc R
C12 C -0.35634(11) 0.04167(10) 0.00531(8) 0.0239(3) Uani 1 1 d .
C13 C -0.39759(12) 0.08226(10) -0.05798(9) 0.0270(3) Uani 1 1 d .
H13A H -0.3899 0.0418 -0.1142 0.032 Uiso 1 1 calc R
H13B H -0.4698 0.0865 -0.0585 0.032 Uiso 1 1 calc R
C14 C -0.40039(11) 0.24250(11) -0.05957(9) 0.0277(3) Uani 1 1 d .
H14A H -0.4366 0.2122 -0.1180 0.033 Uiso 1 1 calc R
H14B H -0.3550 0.2978 -0.0559 0.033 Uiso 1 1 calc R
C15 C -0.47526(11) 0.27345(12) -0.00248(10) 0.0304(3) Uani 1 1 d .
H15A H -0.5041 0.3277 -0.0108 0.036 Uiso 1 1 calc R
H15B H -0.5307 0.2218 -0.0164 0.036 Uiso 1 1 calc R
C16 C -0.47820(11) 0.35149(11) 0.13834(10) 0.0276(3) Uani 1 1 d .
C17 C -0.48389(12) 0.43462(12) 0.28668(11) 0.0335(3) Uani 1 1 d .
H17 H -0.5168 0.4828 0.2691 0.040 Uiso 1 1 calc R
C18 C -0.24447(11) 0.17150(10) -0.06127(9) 0.0256(3) Uani 1 1 d .
H18A H -0.2543 0.1585 -0.1220 0.031 Uiso 1 1 calc R
H18B H -0.2141 0.1192 -0.0503 0.031 Uiso 1 1 calc R
C19 C -0.17391(11) 0.26212(10) -0.01499(8) 0.0235(3) Uani 1 1 d .
H19A H -0.1043 0.2513 -0.0210 0.028 Uiso 1 1 calc R
H19B H -0.1920 0.3097 -0.0394 0.028 Uiso 1 1 calc R
C20 C -0.12220(10) 0.38036(9) 0.11547(8) 0.0190(3) Uani 1 1 d .
C21 C -0.07806(11) 0.51332(10) 0.24980(9) 0.0241(3) Uani 1 1 d .
H21 H -0.0800 0.5511 0.2129 0.029 Uiso 1 1 calc R
C22 C -0.24643(13) 0.37520(12) 0.52507(11) 0.0376(4) Uani 1 1 d .
H22A H -0.1837 0.3480 0.5213 0.056 Uiso 1 1 calc R
H22B H -0.2429 0.4192 0.5820 0.056 Uiso 1 1 calc R
H22C H -0.2566 0.4085 0.4859 0.056 Uiso 1 1 calc R
C23 C -0.43122(12) 0.33703(11) 0.51489(10) 0.0329(3) Uani 1 1 d .
H23A H -0.4858 0.2852 0.4989 0.049 Uiso 1 1 calc R
H23B H -0.4446 0.3746 0.4797 0.049 Uiso 1 1 calc R
H23C H -0.4266 0.3764 0.5735 0.049 Uiso 1 1 calc R
C24 C 0.11470(17) 0.29964(14) 0.34529(15) 0.0543(5) Uani 1 1 d .
H24A H 0.1337 0.2379 0.3175 0.081 Uiso 1 1 calc R
H24B H 0.1753 0.3446 0.3741 0.081 Uiso 1 1 calc R
H24C H 0.0762 0.3203 0.3037 0.081 Uiso 1 1 calc R
C25 C 0.01775(13) 0.38712(11) 0.45182(10) 0.0325(3) Uani 1 1 d .
H25A H -0.0156 0.3828 0.4967 0.049 Uiso 1 1 calc R
H25B H -0.0290 0.4034 0.4117 0.049 Uiso 1 1 calc R
H25C H 0.0763 0.4356 0.4753 0.049 Uiso 1 1 calc R
C26 C -0.56321(16) 0.37310(17) 0.30363(14) 0.0593(6) Uani 1 1 d .
H26A H -0.6143 0.3428 0.2529 0.089 Uiso 1 1 calc R
H26B H -0.5945 0.4115 0.3483 0.089 Uiso 1 1 calc R
H26C H -0.5322 0.3252 0.3206 0.089 Uiso 1 1 calc R
C27 C -0.40443(13) 0.48481(12) 0.36474(11) 0.0387(4) Uani 1 1 d .
H27A H -0.3580 0.5293 0.3540 0.058 Uiso 1 1 calc R
H27B H -0.3673 0.4388 0.3799 0.058 Uiso 1 1 calc R
H27C H -0.4368 0.5186 0.4106 0.058 Uiso 1 1 calc R
C28 C -0.13946(14) 0.55543(13) 0.31543(11) 0.0420(4) Uani 1 1 d .
H28A H -0.2080 0.5556 0.2882 0.063 Uiso 1 1 calc R
H28B H -0.1091 0.6198 0.3494 0.063 Uiso 1 1 calc R
H28C H -0.1411 0.5181 0.3512 0.063 Uiso 1 1 calc R
C29 C 0.03085(12) 0.51865(11) 0.28928(10) 0.0325(3) Uani 1 1 d .
H29A H 0.0683 0.4889 0.2458 0.049 Uiso 1 1 calc R
H29B H 0.0346 0.4861 0.3291 0.049 Uiso 1 1 calc R
H29C H 0.0599 0.5844 0.3184 0.049 Uiso 1 1 calc R
N1C N 0.18494(8) 0.39254(8) 0.00741(7) 0.0219(2) Uani 1 1 d .
C11C C 0.08553(10) 0.37195(9) -0.05343(8) 0.0209(3) Uani 1 1 d .
H111 H 0.0304 0.3692 -0.0230 0.025 Uiso 1 1 calc R
H112 H 0.0792 0.4247 -0.0737 0.025 Uiso 1 1 calc R
C12C C 0.07229(12) 0.28175(12) -0.12819(10) 0.0351(4) Uani 1 1 d .
H121 H 0.0755 0.2280 -0.1090 0.042 Uiso 1 1 calc R
H122 H 0.1274 0.2831 -0.1589 0.042 Uiso 1 1 calc R
C13C C -0.02782(12) 0.26902(12) -0.18621(10) 0.0349(4) Uani 1 1 d .
H131 H -0.0365 0.2087 -0.2324 0.052 Uiso 1 1 calc R
H132 H -0.0291 0.3198 -0.2084 0.052 Uiso 1 1 calc R
H133 H -0.0823 0.2703 -0.1552 0.052 Uiso 1 1 calc R
C21C C 0.27461(11) 0.39527(10) -0.03445(10) 0.0267(3) Uani 1 1 d .
H211 H 0.3363 0.4087 0.0084 0.032 Uiso 1 1 calc R
H212 H 0.2741 0.3321 -0.0759 0.032 Uiso 1 1 calc R
C22C C 0.28112(12) 0.46523(12) -0.07791(12) 0.0360(4) Uani 1 1 d .
H221 H 0.2939 0.5298 -0.0363 0.043 Uiso 1 1 calc R
H222 H 0.2170 0.4584 -0.1164 0.043 Uiso 1 1 calc R
C23C C 0.36645(14) 0.44745(14) -0.12659(13) 0.0462(5) Uani 1 1 d .
H231 H 0.3694 0.4907 -0.1569 0.069 Uiso 1 1 calc R
H232 H 0.3545 0.3828 -0.1663 0.069 Uiso 1 1 calc R
H233 H 0.4301 0.4574 -0.0878 0.069 Uiso 1 1 calc R
C31C C 0.18178(11) 0.48558(10) 0.07482(9) 0.0269(3) Uani 1 1 d .
H311 H 0.1197 0.4813 0.0970 0.032 Uiso 1 1 calc R
H312 H 0.1781 0.5342 0.0493 0.032 Uiso 1 1 calc R
C32C C 0.27080(14) 0.51691(13) 0.14724(12) 0.0494(5) Uani 1 1 d .
H321 H 0.2752 0.4693 0.1739 0.059 Uiso 1 1 calc R
H322 H 0.3335 0.5232 0.1264 0.059 Uiso 1 1 calc R
C33C C 0.25898(15) 0.60889(13) 0.20993(12) 0.0448(5) Uani 1 1 d .
H331 H 0.3134 0.6259 0.2586 0.067 Uiso 1 1 calc R
H332 H 0.1944 0.6037 0.2273 0.067 Uiso 1 1 calc R
H333 H 0.2614 0.6572 0.1849 0.067 Uiso 1 1 calc R
C41C C 0.19887(11) 0.31610(10) 0.04388(9) 0.0254(3) Uani 1 1 d .
H411 H 0.1993 0.2568 -0.0025 0.030 Uiso 1 1 calc R
H412 H 0.2658 0.3318 0.0806 0.030 Uiso 1 1 calc R
C42C C 0.12238(13) 0.29869(12) 0.09299(10) 0.0343(4) Uani 1 1 d .
H421 H 0.0555 0.2762 0.0563 0.041 Uiso 1 1 calc R
H422 H 0.1181 0.3574 0.1387 0.041 Uiso 1 1 calc R
C43C C 0.15513(16) 0.22531(15) 0.12841(13) 0.0501(5) Uani 1 1 d .
H431 H 0.1100 0.2170 0.1648 0.075 Uiso 1 1 calc R
H432 H 0.2237 0.2458 0.1606 0.075 Uiso 1 1 calc R
H433 H 0.1528 0.1657 0.0827 0.075 Uiso 1 1 calc R
N2C N 0.28812(8) 0.00860(8) 0.40320(7) 0.0198(2) Uani 1 1 d .
C51C C 0.32426(10) 0.09208(10) 0.48283(9) 0.0230(3) Uani 1 1 d .
H511 H 0.3899 0.1217 0.4798 0.028 Uiso 1 1 calc R
H512 H 0.3356 0.0691 0.5298 0.028 Uiso 1 1 calc R
C52C C 0.25545(13) 0.16658(12) 0.50260(11) 0.0405(4) Uani 1 1 d .
H521 H 0.1883 0.1379 0.5035 0.049 Uiso 1 1 calc R
H522 H 0.2479 0.1946 0.4588 0.049 Uiso 1 1 calc R
C53C C 0.29815(13) 0.24215(12) 0.58657(11) 0.0370(4) Uani 1 1 d .
H531 H 0.2543 0.2910 0.5980 0.056 Uiso 1 1 calc R
H532 H 0.3651 0.2695 0.5859 0.056 Uiso 1 1 calc R
H533 H 0.3027 0.2147 0.6301 0.056 Uiso 1 1 calc R
C61C C 0.26773(11) 0.03882(10) 0.32806(9) 0.0249(3) Uani 1 1 d .
H611 H 0.2430 -0.0178 0.2778 0.030 Uiso 1 1 calc R
H612 H 0.2132 0.0784 0.3351 0.030 Uiso 1 1 calc R
C62C C 0.35615(13) 0.09234(13) 0.31259(11) 0.0380(4) Uani 1 1 d .
H621 H 0.4096 0.0521 0.3005 0.046 Uiso 1 1 calc R
H622 H 0.3838 0.1482 0.3629 0.046 Uiso 1 1 calc R
C63C C 0.32161(15) 0.12216(13) 0.23907(11) 0.0404(4) Uani 1 1 d .
H631 H 0.3798 0.1500 0.2246 0.061 Uiso 1 1 calc R
H632 H 0.2752 0.1684 0.2540 0.061 Uiso 1 1 calc R
H633 H 0.2875 0.0674 0.1912 0.061 Uiso 1 1 calc R
C71C C 0.37178(10) -0.05229(9) 0.39837(8) 0.0197(3) Uani 1 1 d .
H711 H 0.4349 -0.0137 0.4017 0.024 Uiso 1 1 calc R
H712 H 0.3802 -0.0707 0.4480 0.024 Uiso 1 1 calc R
C72C C 0.35804(11) -0.14037(10) 0.32158(9) 0.0277(3) Uani 1 1 d .
H721 H 0.3580 -0.1237 0.2714 0.033 Uiso 1 1 calc R
H722 H 0.2932 -0.1785 0.3146 0.033 Uiso 1 1 calc R
C73C C 0.44409(11) -0.19613(10) 0.33228(10) 0.0285(3) Uani 1 1 d .
H731 H 0.4394 -0.2506 0.2811 0.043 Uiso 1 1 calc R
H732 H 0.4400 -0.2173 0.3790 0.043 Uiso 1 1 calc R
H733 H 0.5082 -0.1563 0.3436 0.043 Uiso 1 1 calc R
C81C C 0.18879(10) -0.04360(10) 0.40369(9) 0.0221(3) Uani 1 1 d .
H811 H 0.1369 -0.0016 0.4046 0.026 Uiso 1 1 calc R
H812 H 0.1697 -0.0980 0.3508 0.026 Uiso 1 1 calc R
C82C C 0.18694(11) -0.07863(12) 0.47525(10) 0.0312(3) Uani 1 1 d .
H821 H 0.1949 -0.0248 0.5283 0.037 Uiso 1 1 calc R
H822 H 0.2432 -0.1151 0.4796 0.037 Uiso 1 1 calc R
C83C C 0.08789(13) -0.14008(14) 0.46014(12) 0.0442(4) Uani 1 1 d .
H831 H 0.0871 -0.1634 0.5060 0.066 Uiso 1 1 calc R
H832 H 0.0802 -0.1931 0.4075 0.066 Uiso 1 1 calc R
H833 H 0.0325 -0.1033 0.4572 0.066 Uiso 1 1 calc R
O1S O -0.0724(3) 0.0479(3) 0.0756(3) 0.1026(15) Uani 0.50 1 d PDU
N1S N 0.0072(2) -0.0286(2) -0.0388(2) 0.0552(8) Uani 0.50 1 d PDU
C1S C -0.0178(2) -0.0200(2) 0.0315(2) 0.0549(10) Uani 0.50 1 d PDU
C2S C 0.0141(4) -0.0866(3) 0.0617(3) 0.0519(11) Uani 0.50 1 d PDU
H2S1 H 0.0563 -0.1237 0.0260 0.078 Uiso 0.50 1 calc PR
H2S2 H -0.0441 -0.1277 0.0624 0.078 Uiso 0.50 1 calc PR
H2S3 H 0.0529 -0.0560 0.1185 0.078 Uiso 0.50 1 calc PR
C3S C -0.0225(3) 0.0383(4) -0.0773(4) 0.0764(15) Uani 0.50 1 d PDU
H3S1 H -0.0934 0.0446 -0.0765 0.115 Uiso 0.50 1 calc PR
H3S2 H -0.0125 0.0161 -0.1351 0.115 Uiso 0.50 1 calc PR
H3S3 H 0.0184 0.0992 -0.0463 0.115 Uiso 0.50 1 calc PR
C4S C 0.0666(3) -0.1004(3) -0.0846(3) 0.0642(13) Uani 0.50 1 d PDU

loop_
_atom_site_aniso_label
_atom_site_aniso_U_11
_atom_site_aniso_U_22
_atom_site_aniso_U_33
_atom_site_aniso_U_23
_atom_site_aniso_U_13
_atom_site_aniso_U_12
Co1 0.01421(8) 0.01682(8) 0.01555(8) 0.00536(6) 0.00117(6) 0.00376(6)
Co2 0.01511(8) 0.01978(9) 0.01727(8) 0.00781(7) 0.00091(6) 0.00053(7)
Cl 0.01891(14) 0.01832(14) 0.01873(14) 0.00714(11) 0.00264(11) 0.00405(11)
O1 0.0231(5) 0.0300(5) 0.0205(5) 0.0128(4) 0.0065(4) 0.0050(4)
O2 0.0181(5) 0.0259(5) 0.0483(7) 0.0134(5) -0.0055(4) 0.0058(4)
O3 0.0204(5) 0.0582(7) 0.0454(7) 0.0309(6) 0.0068(5) 0.0162(5)
O4 0.0193(4) 0.0212(5) 0.0271(5) 0.0112(4) 0.0064(4) 0.0025(4)
N1 0.0199(5) 0.0180(5) 0.0177(5) 0.0057(4) 0.0002(4) 0.0029(4)
N2 0.0244(6) 0.0252(6) 0.0192(5) 0.0099(5) -0.0002(4) -0.0037(5)
N3 0.0206(5) 0.0197(5) 0.0190(5) 0.0080(4) 0.0038(4) 0.0030(4)
N4 0.0185(5) 0.0173(5) 0.0296(6) 0.0050(5) -0.0024(5) 0.0057(4)
N5 0.0183(5) 0.0324(6) 0.0244(6) 0.0153(5) 0.0000(4) 0.0038(5)
N6 0.0194(5) 0.0213(5) 0.0173(5) 0.0073(4) 0.0031(4) 0.0005(4)
N7 0.0321(7) 0.0238(6) 0.0214(6) 0.0070(5) 0.0131(5) 0.0041(5)
N8 0.0198(6) 0.0196(6) 0.0399(7) 0.0079(5) -0.0088(5) 0.0037(5)
N9 0.0293(7) 0.0484(8) 0.0305(7) 0.0194(6) 0.0091(5) 0.0246(6)
N10 0.0380(7) 0.0245(6) 0.0209(6) 0.0058(5) 0.0061(5) -0.0099(5)
N11 0.0197(5) 0.0175(5) 0.0176(5) 0.0064(4) 0.0034(4) 0.0019(4)
N12 0.0214(5) 0.0218(5) 0.0150(5) 0.0072(4) 0.0009(4) -0.0006(4)
C1 0.0217(6) 0.0205(6) 0.0220(6) 0.0084(5) 0.0001(5) -0.0007(5)
C2 0.0258(7) 0.0236(7) 0.0220(6) 0.0098(5) 0.0050(5) 0.0006(5)
C3 0.0164(6) 0.0257(6) 0.0183(6) 0.0103(5) 0.0016(5) 0.0060(5)
C4 0.0293(7) 0.0261(7) 0.0200(6) 0.0062(5) 0.0057(5) 0.0083(6)
C5 0.0284(7) 0.0178(6) 0.0268(7) 0.0075(5) -0.0039(6) 0.0064(5)
C6 0.0223(7) 0.0200(7) 0.0405(9) 0.0067(6) -0.0041(6) 0.0073(5)
C7 0.0189(6) 0.0227(6) 0.0288(7) 0.0086(6) 0.0001(5) 0.0050(5)
C8 0.0222(7) 0.0225(7) 0.0355(8) 0.0082(6) -0.0006(6) 0.0005(6)
C9 0.0258(7) 0.0175(6) 0.0213(6) 0.0031(5) 0.0031(5) 0.0032(5)
C10 0.0232(6) 0.0198(6) 0.0201(6) 0.0052(5) 0.0054(5) 0.0006(5)
C11 0.0302(7) 0.0220(7) 0.0168(6) 0.0015(5) 0.0033(5) -0.0046(6)
C12 0.0255(7) 0.0253(7) 0.0181(6) 0.0074(5) 0.0008(5) -0.0046(6)
C13 0.0316(8) 0.0270(7) 0.0173(6) 0.0075(5) -0.0034(5) -0.0076(6)
C14 0.0283(7) 0.0326(8) 0.0210(7) 0.0138(6) -0.0049(6) -0.0035(6)
C15 0.0229(7) 0.0397(8) 0.0306(8) 0.0200(7) -0.0043(6) 0.0008(6)
C16 0.0198(6) 0.0363(8) 0.0348(8) 0.0225(7) 0.0044(6) 0.0073(6)
C17 0.0292(8) 0.0406(9) 0.0388(9) 0.0180(7) 0.0154(7) 0.0170(7)
C18 0.0319(8) 0.0264(7) 0.0168(6) 0.0065(5) 0.0047(5) -0.0006(6)
C19 0.0253(7) 0.0246(7) 0.0202(6) 0.0078(5) 0.0051(5) -0.0001(5)
C20 0.0157(6) 0.0207(6) 0.0225(6) 0.0098(5) 0.0031(5) 0.0050(5)
C21 0.0268(7) 0.0195(6) 0.0229(7) 0.0055(5) 0.0018(5) 0.0004(5)
C22 0.0358(9) 0.0366(9) 0.0326(9) 0.0051(7) 0.0022(7) 0.0008(7)
C23 0.0364(8) 0.0339(8) 0.0335(8) 0.0127(7) 0.0153(7) 0.0153(7)
C24 0.0615(13) 0.0354(10) 0.0773(14) 0.0202(10) 0.0428(11) 0.0138(9)
C25 0.0341(8) 0.0252(7) 0.0324(8) 0.0045(6) 0.0042(7) 0.0015(6)
C26 0.0490(12) 0.0770(15) 0.0477(12) 0.0187(11) 0.0157(9) -0.0146(11)
C27 0.0404(9) 0.0376(9) 0.0388(9) 0.0100(7) 0.0155(7) 0.0116(7)
C28 0.0384(9) 0.0422(10) 0.0364(9) 0.0014(8) 0.0079(7) 0.0100(8)
C29 0.0275(8) 0.0327(8) 0.0339(8) 0.0106(7) 0.0014(6) -0.0013(6)
N1C 0.0184(5) 0.0222(5) 0.0247(6) 0.0079(5) 0.0028(4) 0.0065(4)
C11C 0.0169(6) 0.0230(6) 0.0236(6) 0.0098(5) 0.0016(5) 0.0048(5)
C12C 0.0301(8) 0.0335(8) 0.0317(8) 0.0019(7) -0.0023(6) 0.0077(7)
C13C 0.0310(8) 0.0419(9) 0.0270(8) 0.0114(7) -0.0026(6) -0.0025(7)
C21C 0.0195(6) 0.0279(7) 0.0356(8) 0.0139(6) 0.0058(6) 0.0070(6)
C22C 0.0265(8) 0.0358(8) 0.0546(10) 0.0259(8) 0.0096(7) 0.0076(7)
C23C 0.0364(9) 0.0558(11) 0.0655(12) 0.0391(10) 0.0226(9) 0.0115(8)
C31C 0.0224(7) 0.0217(7) 0.0317(8) 0.0049(6) 0.0004(6) 0.0061(5)
C32C 0.0361(9) 0.0403(10) 0.0472(11) -0.0071(8) -0.0140(8) 0.0111(8)
C33C 0.0428(10) 0.0340(9) 0.0435(10) 0.0009(8) 0.0011(8) -0.0034(8)
C41C 0.0251(7) 0.0259(7) 0.0262(7) 0.0106(6) 0.0013(5) 0.0120(6)
C42C 0.0398(9) 0.0413(9) 0.0323(8) 0.0216(7) 0.0118(7) 0.0190(7)
C43C 0.0512(11) 0.0616(12) 0.0591(12) 0.0449(10) 0.0133(9) 0.0200(10)
N2C 0.0181(5) 0.0228(5) 0.0189(5) 0.0089(4) -0.0001(4) 0.0053(4)
C51C 0.0211(6) 0.0223(6) 0.0214(6) 0.0048(5) -0.0023(5) 0.0051(5)
C52C 0.0332(8) 0.0332(9) 0.0400(9) -0.0025(7) -0.0063(7) 0.0155(7)
C53C 0.0325(8) 0.0288(8) 0.0383(9) -0.0018(7) 0.0029(7) 0.0095(7)
C61C 0.0274(7) 0.0281(7) 0.0223(7) 0.0137(6) 0.0000(5) 0.0093(6)
C62C 0.0360(9) 0.0475(9) 0.0408(9) 0.0319(8) 0.0008(7) 0.0052(7)
C63C 0.0508(10) 0.0464(10) 0.0371(9) 0.0273(8) 0.0126(8) 0.0190(8)
C71C 0.0181(6) 0.0221(6) 0.0212(6) 0.0103(5) 0.0025(5) 0.0068(5)
C72C 0.0256(7) 0.0248(7) 0.0286(7) 0.0051(6) 0.0018(6) 0.0070(6)
C73C 0.0259(7) 0.0241(7) 0.0381(8) 0.0127(6) 0.0088(6) 0.0074(6)
C81C 0.0174(6) 0.0247(7) 0.0226(6) 0.0081(5) 0.0002(5) 0.0027(5)
C82C 0.0231(7) 0.0467(9) 0.0266(7) 0.0181(7) 0.0029(6) 0.0019(7)
C83C 0.0337(9) 0.0590(12) 0.0419(10) 0.0253(9) 0.0034(7) -0.0087(8)
O1S 0.092(3) 0.078(3) 0.152(4) 0.040(3) 0.064(3) 0.019(2)
N1S 0.0349(16) 0.0525(19) 0.104(2) 0.0538(18) 0.0262(16) 0.0102(16)
C1S 0.041(2) 0.061(2) 0.079(2) 0.041(2) 0.0217(18) 0.014(2)
C2S 0.083(3) 0.047(2) 0.047(2) 0.0301(19) 0.029(2) 0.039(2)
C3S 0.068(3) 0.095(3) 0.127(4) 0.090(3) 0.062(3) 0.050(3)
C4S 0.063(3) 0.081(3) 0.068(3) 0.038(3) 0.026(2) 0.040(3)

loop_
_atom_type_symbol
_atom_type_description
_atom_type_scat_dispersion_real
_atom_type_scat_dispersion_imag
_atom_type_scat_source
C C 0.0033 0.0016 'International Tables Vol C Tables 4.2.6.8 and 6.1.1.4'
H H 0.0000 0.0000 'International Tables Vol C Tables 4.2.6.8 and 6.1.1.4'
N N 0.0061 0.0033 'International Tables Vol C Tables 4.2.6.8 and 6.1.1.4'
O O 0.0106 0.0060 'International Tables Vol C Tables 4.2.6.8 and 6.1.1.4'
Cl Cl 0.1484 0.1585 'International Tables Vol C Tables 4.2.6.8 and 6.1.1.4'
Co Co 0.3494 0.9721 'International Tables Vol C Tables 4.2.6.8 and 6.1.1.4'

loop_
_geom_angle_atom_site_label_1
_geom_angle_atom_site_label_2
_geom_angle_atom_site_label_3
_geom_angle
N4 Co1 N3 115.48(5)
N4 Co1 N11 117.55(5)
N3 Co1 N11 118.06(5)
N4 Co1 N1 81.13(4)
N3 Co1 N1 81.92(4)
N11 Co1 N1 76.96(4)
N4 Co1 Cl 109.77(3)
N3 Co1 Cl 104.28(3)
N11 Co1 Cl 85.81(3)
N1 Co1 Cl 162.56(3)
N5 Co2 N6 115.37(5)
N5 Co2 N12 116.06(5)
N6 Co2 N12 120.37(5)
N5 Co2 N2 81.83(5)
N6 Co2 N2 81.37(4)
N12 Co2 N2 78.06(4)
N5 Co2 Cl 110.90(4)
N6 Co2 Cl 103.30(3)
N12 Co2 Cl 84.60(3)
N2 Co2 Cl 161.89(3)
Co1 Cl Co2 102.995(12)
C1 N1 C5 114.29(11)
C1 N1 C9 110.47(10)
C5 N1 C9 113.80(11)
C1 N1 Co1 103.16(8)
C5 N1 Co1 104.63(8)
C9 N1 Co1 109.69(8)
C18 N2 C14 114.34(11)
C18 N2 C13 111.36(12)
C14 N2 C13 114.19(11)
C18 N2 Co2 103.53(8)
C14 N2 Co2 103.74(9)
C13 N2 Co2 108.65(8)
C3 N3 C2 110.88(11)
C3 N3 Co1 131.45(9)
C2 N3 Co1 114.40(8)
C7 N4 C6 111.92(11)
C7 N4 Co1 132.49(9)
C6 N4 Co1 115.56(9)
C16 N5 C15 112.52(12)
C16 N5 Co2 132.24(10)
C15 N5 Co2 114.87(10)
C20 N6 C19 111.62(11)
C20 N6 Co2 128.90(9)
C19 N6 Co2 115.28(8)
C3 N7 C4 121.33(12)
C3 N7 H7N 116.9(12)
C4 N7 H7N 120.0(12)
C7 N8 C8 120.62(12)
C7 N8 H8N 120.7(12)
C8 N8 H8N 112.6(12)
C16 N9 C17 122.10(13)
C16 N9 H9N 119.1(12)
C17 N9 H9N 115.4(13)
C20 N10 C21 122.63(12)
C20 N10 H10N 117.7(14)
C21 N10 H10N 119.7(14)
C10 N11 N12 108.02(11)
C10 N11 Co1 119.56(9)
N12 N11 Co1 131.95(8)
C12 N12 N11 107.92(11)
C12 N12 Co2 118.42(9)
N11 N12 Co2 132.31(8)
N1 C1 C2 111.26(11)
N1 C1 H1A 109.4
C2 C1 H1A 109.4
N1 C1 H1B 109.4
C2 C1 H1B 109.4
H1A C1 H1B 108.0
N3 C2 C1 110.77(11)
N3 C2 H2A 109.5
C1 C2 H2A 109.5
N3 C2 H2B 109.5
C1 C2 H2B 109.5
H2A C2 H2B 108.1
O1 C3 N3 124.14(12)
O1 C3 N7 118.79(12)
N3 C3 N7 117.06(12)
N7 C4 C22 109.21(12)
N7 C4 C23 112.34(12)
C22 C4 C23 111.64(13)
N7 C4 H4 107.8
C22 C4 H4 107.8
C23 C4 H4 107.8
N1 C5 C6 109.74(12)
N1 C5 H5A 109.7
C6 C5 H5A 109.7
N1 C5 H5B 109.7
C6 C5 H5B 109.7
H5A C5 H5B 108.2
N4 C6 C5 109.07(11)
N4 C6 H6A 109.9
C5 C6 H6A 109.9
N4 C6 H6B 109.9
C5 C6 H6B 109.9
H6A C6 H6B 108.3
O2 C7 N4 125.05(13)
O2 C7 N8 119.10(13)
N4 C7 N8 115.77(12)
N8 C8 C25 108.65(13)
N8 C8 C24 112.11(15)
C25 C8 C24 111.64(14)
N8 C8 H8 108.1
C25 C8 H8 108.1
C24 C8 H8 108.1
N1 C9 C10 108.13(11)
N1 C9 H9A 110.1
C10 C9 H9A 110.1
N1 C9 H9B 110.1
C10 C9 H9B 110.1
H9A C9 H9B 108.4
N11 C10 C11 110.11(12)
N11 C10 C9 116.06(12)
C11 C10 C9 133.67(13)
C12 C11 C10 103.93(12)
C12 C11 H11 128.0
C10 C11 H11 128.0
N12 C12 C11 110.01(12)
N12 C12 C13 115.92(12)
C11 C12 C13 134.04(13)
N2 C13 C12 108.18(11)
N2 C13 H13A 110.1
C12 C13 H13A 110.1
N2 C13 H13B 110.1
C12 C13 H13B 110.1
H13A C13 H13B 108.4
N2 C14 C15 110.14(12)
N2 C14 H14A 109.6
C15 C14 H14A 109.6
N2 C14 H14B 109.6
C15 C14 H14B 109.6
H14A C14 H14B 108.1
N5 C15 C14 109.85(12)
N5 C15 H15A 109.7
C14 C15 H15A 109.7
N5 C15 H15B 109.7
C14 C15 H15B 109.7
H15A C15 H15B 108.2
O3 C16 N5 124.75(14)
O3 C16 N9 119.28(14)
N5 C16 N9 115.89(13)
N9 C17 C26 112.57(16)
N9 C17 C27 107.89(13)
C26 C17 C27 110.96(15)
N9 C17 H17 108.4
C26 C17 H17 108.4
C27 C17 H17 108.4
N2 C18 C19 111.40(12)
N2 C18 H18A 109.3
C19 C18 H18A 109.3
N2 C18 H18B 109.3
C19 C18 H18B 109.3
H18A C18 H18B 108.0
N6 C19 C18 110.25(11)
N6 C19 H19A 109.6
C18 C19 H19A 109.6
N6 C19 H19B 109.6
C18 C19 H19B 109.6
H19A C19 H19B 108.1
O4 C20 N6 124.65(12)
O4 C20 N10 119.36(12)
N6 C20 N10 115.98(12)
N10 C21 C28 109.56(13)
N10 C21 C29 112.73(13)
C28 C21 C29 111.11(13)
N10 C21 H21 107.7
C28 C21 H21 107.7
C29 C21 H21 107.7
C4 C22 H22A 109.5
C4 C22 H22B 109.5
H22A C22 H22B 109.5
C4 C22 H22C 109.5
H22A C22 H22C 109.5
H22B C22 H22C 109.5
C4 C23 H23A 109.5
C4 C23 H23B 109.5
H23A C23 H23B 109.5
C4 C23 H23C 109.5
H23A C23 H23C 109.5
H23B C23 H23C 109.5
C8 C24 H24A 109.5
C8 C24 H24B 109.5
H24A C24 H24B 109.5
C8 C24 H24C 109.5
H24A C24 H24C 109.5
H24B C24 H24C 109.5
C8 C25 H25A 109.5
C8 C25 H25B 109.5
H25A C25 H25B 109.5
C8 C25 H25C 109.5
H25A C25 H25C 109.5
H25B C25 H25C 109.5
C17 C26 H26A 109.5
C17 C26 H26B 109.5
H26A C26 H26B 109.5
C17 C26 H26C 109.5
H26A C26 H26C 109.5
H26B C26 H26C 109.5
C17 C27 H27A 109.5
C17 C27 H27B 109.5
H27A C27 H27B 109.5
C17 C27 H27C 109.5
H27A C27 H27C 109.5
H27B C27 H27C 109.5
C21 C28 H28A 109.5
C21 C28 H28B 109.5
H28A C28 H28B 109.5
C21 C28 H28C 109.5
H28A C28 H28C 109.5
H28B C28 H28C 109.5
C21 C29 H29A 109.5
C21 C29 H29B 109.5
H29A C29 H29B 109.5
C21 C29 H29C 109.5
H29A C29 H29C 109.5
H29B C29 H29C 109.5
C31C N1C C41C 111.13(11)
C31C N1C C21C 112.01(11)
C41C N1C C21C 104.32(10)
C31C N1C C11C 105.34(10)
C41C N1C C11C 111.82(10)
C21C N1C C11C 112.39(11)
C12C C11C N1C 114.90(11)
C12C C11C H111 108.5
N1C C11C H111 108.5
C12C C11C H112 108.5
N1C C11C H112 108.5
H111 C11C H112 107.5
C11C C12C C13C 110.81(13)
C11C C12C H121 109.5
C13C C12C H121 109.5
C11C C12C H122 109.5
C13C C12C H122 109.5
H121 C12C H122 108.1
C12C C13C H131 109.5
C12C C13C H132 109.5
H131 C13C H132 109.5
C12C C13C H133 109.5
H131 C13C H133 109.5
H132 C13C H133 109.5
C22C C21C N1C 116.78(12)
C22C C21C H211 108.1
N1C C21C H211 108.1
C22C C21C H212 108.1
N1C C21C H212 108.1
H211 C21C H212 107.3
C21C C22C C23C 108.85(13)
C21C C22C H221 109.9
C23C C22C H221 109.9
C21C C22C H222 109.9
C23C C22C H222 109.9
H221 C22C H222 108.3
C22C C23C H231 109.5
C22C C23C H232 109.5
H231 C23C H232 109.5
C22C C23C H233 109.5
H231 C23C H233 109.5
H232 C23C H233 109.5
N1C C31C C32C 114.77(12)
N1C C31C H311 108.6
C32C C31C H311 108.6
N1C C31C H312 108.6
C32C C31C H312 108.6
H311 C31C H312 107.6
C33C C32C C31C 109.91(15)
C33C C32C H321 109.7
C31C C32C H321 109.7
C33C C32C H322 109.7
C31C C32C H322 109.7
H321 C32C H322 108.2
C32C C33C H331 109.5
C32C C33C H332 109.5
H331 C33C H332 109.5
C32C C33C H333 109.5
H331 C33C H333 109.5
H332 C33C H333 109.5
C42C C41C N1C 117.12(12)
C42C C41C H411 108.0
N1C C41C H411 108.0
C42C C41C H412 108.0
N1C C41C H412 108.0
H411 C41C H412 107.3
C41C C42C C43C 107.97(14)
C41C C42C H421 110.1
C43C C42C H421 110.1
C41C C42C H422 110.1
C43C C42C H422 110.1
H421 C42C H422 108.4
C42C C43C H431 109.5
C42C C43C H432 109.5
H431 C43C H432 109.5
C42C C43C H433 109.5
H431 C43C H433 109.5
H432 C43C H433 109.5
C51C N2C C71C 104.72(10)
C51C N2C C61C 111.20(11)
C71C N2C C61C 112.16(10)
C51C N2C C81C 111.89(11)
C71C N2C C81C 111.86(10)
C61C N2C C81C 105.18(10)
N2C C51C C52C 116.15(12)
N2C C51C H511 108.2
C52C C51C H511 108.2
N2C C51C H512 108.2
C52C C51C H512 108.2
H511 C51C H512 107.4
C51C C52C C53C 110.06(13)
C51C C52C H521 109.6
C53C C52C H521 109.6
C51C C52C H522 109.6
C53C C52C H522 109.6
H521 C52C H522 108.2
C52C C53C H531 109.5
C52C C53C H532 109.5
H531 C53C H532 109.5
C52C C53C H533 109.5
H531 C53C H533 109.5
H532 C53C H533 109.5
C62C C61C N2C 116.00(12)
C62C C61C H611 108.3
N2C C61C H611 108.3
C62C C61C H612 108.3
N2C C61C H612 108.3
H611 C61C H612 107.4
C61C C62C C63C 109.20(14)
C61C C62C H621 109.8
C63C C62C H621 109.8
C61C C62C H622 109.8
C63C C62C H622 109.8
H621 C62C H622 108.3
C62C C63C H631 109.5
C62C C63C H632 109.5
H631 C63C H632 109.5
C62C C63C H633 109.5
H631 C63C H633 109.5
H632 C63C H633 109.5
C72C C71C N2C 116.54(11)
C72C C71C H711 108.2
N2C C71C H711 108.2
C72C C71C H712 108.2
N2C C71C H712 108.2
H711 C71C H712 107.3
C71C C72C C73C 108.55(12)
C71C C72C H721 110.0
C73C C72C H721 110.0
C71C C72C H722 110.0
C73C C72C H722 110.0
H721 C72C H722 108.4
C72C C73C H731 109.5
C72C C73C H732 109.5
H731 C73C H732 109.5
C72C C73C H733 109.5
H731 C73C H733 109.5
H732 C73C H733 109.5
C82C C81C N2C 116.24(11)
C82C C81C H811 108.2
N2C C81C H811 108.2
C82C C81C H812 108.2
N2C C81C H812 108.2
H811 C81C H812 107.4
C81C C82C C83C 109.48(13)
C81C C82C H821 109.8
C83C C82C H821 109.8
C81C C82C H822 109.8
C83C C82C H822 109.8
H821 C82C H822 108.2
C82C C83C H831 109.5
C82C C83C H832 109.5
H831 C83C H832 109.5
C82C C83C H833 109.5
H831 C83C H833 109.5
H832 C83C H833 109.5
C1S N1S C3S 117.8(4)
C1S N1S C4S 126.0(4)
C3S N1S C4S 116.2(4)
N1S C1S C2S 112.7(4)
N1S C1S O1S 126.5(4)
C2S C1S O1S 120.8(4)
C1S C2S H2S1 109.5
C1S C2S H2S2 109.5
H2S1 C2S H2S2 109.5
C1S C2S H2S3 109.5
H2S1 C2S H2S3 109.5
H2S2 C2S H2S3 109.5
N1S C3S H3S1 109.5
N1S C3S H3S2 109.5
H3S1 C3S H3S2 109.5
N1S C3S H3S3 109.5
H3S1 C3S H3S3 109.5
H3S2 C3S H3S3 109.5

loop_
_geom_bond_atom_site_label_1
_geom_bond_atom_site_label_2
_geom_bond_distance
Co1 N4 1.9935(11)
Co1 N3 2.0075(11)
Co1 N11 2.0217(11)
Co1 N1 2.2147(11)
Co1 Cl 2.5974(4)
Co2 N5 1.9920(12)
Co2 N6 2.0092(11)
Co2 N12 2.0170(11)
Co2 N2 2.1998(12)
Co2 Cl 2.6584(4)
O1 C3 1.2579(16)
O2 C7 1.2525(16)
O3 C16 1.2553(17)
O4 C20 1.2526(16)
N1 C1 1.4626(17)
N1 C5 1.4641(17)
N1 C9 1.4723(17)
N2 C18 1.4625(19)
N2 C14 1.4626(19)
N2 C13 1.4788(17)
N3 C3 1.3545(17)
N3 C2 1.4636(17)
N4 C7 1.3531(17)
N4 C6 1.4700(18)
N5 C16 1.3494(19)
N5 C15 1.4614(18)
N6 C20 1.3564(17)
N6 C19 1.4622(17)
N7 C3 1.3685(18)
N7 C4 1.4523(18)
N7 H7N 0.808(18)
N8 C7 1.3767(18)
N8 C8 1.4487(18)
N8 H8N 0.767(17)
N9 C16 1.375(2)
N9 C17 1.451(2)
N9 H9N 0.810(18)
N10 C20 1.3713(18)
N10 C21 1.4457(18)
N10 H10N 0.762(18)
N11 C10 1.3455(17)
N11 N12 1.3615(15)
N12 C12 1.3492(17)
C1 C2 1.5145(19)
C1 H1A 0.9900
C1 H1B 0.9900
C2 H2A 0.9900
C2 H2B 0.9900
C4 C22 1.513(2)
C4 C23 1.519(2)
C4 H4 1.0000
C5 C6 1.524(2)
C5 H5A 0.9900
C5 H5B 0.9900
C6 H6A 0.9900
C6 H6B 0.9900
C8 C25 1.517(2)
C8 C24 1.518(2)
C8 H8 1.0000
C9 C10 1.4971(19)
C9 H9A 0.9900
C9 H9B 0.9900
C10 C11 1.3925(19)
C11 C12 1.392(2)
C11 H11 0.9500
C12 C13 1.497(2)
C13 H13A 0.9900
C13 H13B 0.9900
C14 C15 1.522(2)
C14 H14A 0.9900
C14 H14B 0.9900
C15 H15A 0.9900
C15 H15B 0.9900
C17 C26 1.511(3)
C17 C27 1.522(2)
C17 H17 1.0000
C18 C19 1.5177(19)
C18 H18A 0.9900
C18 H18B 0.9900
C19 H19A 0.9900
C19 H19B 0.9900
C21 C28 1.514(2)
C21 C29 1.520(2)
C21 H21 1.0000
C22 H22A 0.9800
C22 H22B 0.9800
C22 H22C 0.9800
C23 H23A 0.9800
C23 H23B 0.9800
C23 H23C 0.9800
C24 H24A 0.9800
C24 H24B 0.9800
C24 H24C 0.9800
C25 H25A 0.9800
C25 H25B 0.9800
C25 H25C 0.9800
C26 H26A 0.9800
C26 H26B 0.9800
C26 H26C 0.9800
C27 H27A 0.9800
C27 H27B 0.9800
C27 H27C 0.9800
C28 H28A 0.9800
C28 H28B 0.9800
C28 H28C 0.9800
C29 H29A 0.9800
C29 H29B 0.9800
C29 H29C 0.9800
N1C C31C 1.5148(18)
N1C C41C 1.5212(18)
N1C C21C 1.5215(18)
N1C C11C 1.5229(17)
C11C C12C 1.516(2)
C11C H111 0.9900
C11C H112 0.9900
C12C C13C 1.522(2)
C12C H121 0.9900
C12C H122 0.9900
C13C H131 0.9800
C13C H132 0.9800
C13C H133 0.9800
C21C C22C 1.513(2)
C21C H211 0.9900
C21C H212 0.9900
C22C C23C 1.529(2)
C22C H221 0.9900
C22C H222 0.9900
C23C H231 0.9800
C23C H232 0.9800
C23C H233 0.9800
C31C C32C 1.522(2)
C31C H311 0.9900
C31C H312 0.9900
C32C C33C 1.497(2)
C32C H321 0.9900
C32C H322 0.9900
C33C H331 0.9800
C33C H332 0.9800
C33C H333 0.9800
C41C C42C 1.510(2)
C41C H411 0.9900
C41C H412 0.9900
C42C C43C 1.518(2)
C42C H421 0.9900
C42C H422 0.9900
C43C H431 0.9800
C43C H432 0.9800
C43C H433 0.9800
N2C C51C 1.5113(17)
N2C C71C 1.5206(17)
N2C C61C 1.5226(17)
N2C C81C 1.5240(17)
C51C C52C 1.514(2)
C51C H511 0.9900
C51C H512 0.9900
C52C C53C 1.515(2)
C52C H521 0.9900
C52C H522 0.9900
C53C H531 0.9800
C53C H532 0.9800
C53C H533 0.9800
C61C C62C 1.518(2)
C61C H611 0.9900
C61C H612 0.9900
C62C C63C 1.520(2)
C62C H621 0.9900
C62C H622 0.9900
C63C H631 0.9800
C63C H632 0.9800
C63C H633 0.9800
C71C C72C 1.5154(19)
C71C H711 0.9900
C71C H712 0.9900
C72C C73C 1.526(2)
C72C H721 0.9900
C72C H722 0.9900
C73C H731 0.9800
C73C H732 0.9800
C73C H733 0.9800
C81C C82C 1.517(2)
C81C H811 0.9900
C81C H812 0.9900
C82C C83C 1.521(2)
C82C H821 0.9900
C82C H822 0.9900
C83C H831 0.9800
C83C H832 0.9800
C83C H833 0.9800
O1S C1S 1.405(4)
N1S C1S 1.286(4)
N1S C3S 1.452(4)
N1S C4S 1.495(4)
C1S C2S 1.366(4)
C2S H2S1 0.9800
C2S H2S2 0.9800
C2S H2S3 0.9800
C3S H3S1 0.9800
C3S H3S2 0.9800
C3S H3S3 0.9800

loop_
_geom_hbond_atom_site_label_D
_geom_hbond_atom_site_label_H
_geom_hbond_atom_site_label_A
_geom_hbond_distance_DH
_geom_hbond_distance_HA
_geom_hbond_distance_DA
_geom_hbond_angle_DHA
N7 H7N Cl 0.808(18) 2.582(18) 3.3684(13) 164.7(16)
N8 H8N Cl 0.767(17) 2.612(18) 3.3636(13) 167.1(16)
N9 H9N Cl 0.810(18) 2.582(19) 3.3860(14) 172.1(16)
N10 H10N Cl 0.762(18) 2.593(19) 3.3466(13) 170.5(18)

loop_
_geom_torsion_atom_site_label_1
_geom_torsion_atom_site_label_2
_geom_torsion_atom_site_label_3
_geom_torsion_atom_site_label_4
_geom_torsion
N4 Co1 Cl Co2 119.14(4)
N3 Co1 Cl Co2 -116.58(3)
N11 Co1 Cl Co2 1.33(3)
N1 Co1 Cl Co2 -7.54(11)
N5 Co2 Cl Co1 120.11(4)
N6 Co2 Cl Co1 -115.73(3)
N12 Co2 Cl Co1 4.24(3)
N2 Co2 Cl Co1 -12.60(11)
N4 Co1 N1 C1 143.19(9)
N3 Co1 N1 C1 25.67(8)
N11 Co1 N1 C1 -95.70(8)
Cl Co1 N1 C1 -86.61(13)
N4 Co1 N1 C5 23.35(9)
N3 Co1 N1 C5 -94.17(9)
N11 Co1 N1 C5 144.46(9)
Cl Co1 N1 C5 153.55(9)
N4 Co1 N1 C9 -99.09(9)
N3 Co1 N1 C9 143.39(9)
N11 Co1 N1 C9 22.02(8)
Cl Co1 N1 C9 31.11(16)
N5 Co2 N2 C18 144.86(9)
N6 Co2 N2 C18 27.50(9)
N12 Co2 N2 C18 -96.19(9)
Cl Co2 N2 C18 -79.04(13)
N5 Co2 N2 C14 25.18(9)
N6 Co2 N2 C14 -92.18(9)
N12 Co2 N2 C14 144.13(9)
Cl Co2 N2 C14 161.28(8)
N5 Co2 N2 C13 -96.67(10)
N6 Co2 N2 C13 145.97(10)
N12 Co2 N2 C13 22.28(9)
Cl Co2 N2 C13 39.43(17)
N4 Co1 N3 C3 78.51(13)
N11 Co1 N3 C3 -134.91(11)
N1 Co1 N3 C3 154.60(12)
Cl Co1 N3 C3 -42.03(12)
N4 Co1 N3 C2 -78.83(10)
N11 Co1 N3 C2 67.76(10)
N1 Co1 N3 C2 -2.73(9)
Cl Co1 N3 C2 160.64(8)
N3 Co1 N4 C7 -103.11(14)
N11 Co1 N4 C7 110.13(14)
N1 Co1 N4 C7 -179.69(15)
Cl Co1 N4 C7 14.39(15)
N3 Co1 N4 C6 78.79(11)
N11 Co1 N4 C6 -67.97(12)
N1 Co1 N4 C6 2.21(11)
Cl Co1 N4 C6 -163.70(10)
N6 Co2 N5 C16 -111.93(13)
N12 Co2 N5 C16 99.34(14)
N2 Co2 N5 C16 171.71(14)
Cl Co2 N5 C16 5.06(14)
N6 Co2 N5 C15 75.64(11)
N12 Co2 N5 C15 -73.09(11)
N2 Co2 N5 C15 -0.72(10)
Cl Co2 N5 C15 -167.38(9)
N5 Co2 N6 C20 72.43(12)
N12 Co2 N6 C20 -140.28(11)
N2 Co2 N6 C20 149.07(12)
Cl Co2 N6 C20 -48.76(12)
N5 Co2 N6 C19 -82.34(10)
N12 Co2 N6 C19 64.95(10)
N2 Co2 N6 C19 -5.70(9)
Cl Co2 N6 C19 156.47(9)
N4 Co1 N11 C10 66.48(11)
N3 Co1 N11 C10 -79.41(11)
N1 Co1 N11 C10 -6.10(10)
Cl Co1 N11 C10 176.63(10)
N4 Co1 N11 N12 -122.39(11)
N3 Co1 N11 N12 91.71(12)
N1 Co1 N11 N12 165.03(12)
Cl Co1 N11 N12 -12.25(11)
C10 N11 N12 C12 0.74(15)
Co1 N11 N12 C12 -171.15(10)
C10 N11 N12 Co2 -165.35(10)
Co1 N11 N12 Co2 22.76(18)
N5 Co2 N12 C12 69.64(11)
N6 Co2 N12 C12 -77.43(11)
N2 Co2 N12 C12 -4.98(10)
Cl Co2 N12 C12 -179.70(11)
N5 Co2 N12 N11 -125.43(12)
N6 Co2 N12 N11 87.50(12)
N2 Co2 N12 N11 159.94(13)
Cl Co2 N12 N11 -14.77(11)
C5 N1 C1 C2 68.87(14)
C9 N1 C1 C2 -161.26(11)
Co1 N1 C1 C2 -44.09(12)
C3 N3 C2 C1 177.13(11)
Co1 N3 C2 C1 -20.88(14)
N1 C1 C2 N3 45.40(15)
C2 N3 C3 O1 -0.89(18)
Co1 N3 C3 O1 -158.83(10)
C2 N3 C3 N7 177.98(12)
Co1 N3 C3 N7 20.04(18)
C4 N7 C3 O1 13.9(2)
C4 N7 C3 N3 -165.02(12)
C3 N7 C4 C22 150.70(14)
C3 N7 C4 C23 -84.86(17)
C1 N1 C5 C6 -156.00(12)
C9 N1 C5 C6 75.80(14)
Co1 N1 C5 C6 -43.92(13)
C7 N4 C6 C5 154.60(13)
Co1 N4 C6 C5 -26.91(16)
N1 C5 C6 N4 48.12(16)
C6 N4 C7 O2 0.7(2)
Co1 N4 C7 O2 -177.48(12)
C6 N4 C7 N8 -176.00(14)
Co1 N4 C7 N8 5.9(2)
C8 N8 C7 O2 10.2(2)
C8 N8 C7 N4 -172.88(14)
C7 N8 C8 C25 -163.39(14)
C7 N8 C8 C24 72.7(2)
C1 N1 C9 C10 80.43(13)
C5 N1 C9 C10 -149.44(11)
Co1 N1 C9 C10 -32.63(12)
N12 N11 C10 C11 -0.62(16)
Co1 N11 C10 C11 172.45(9)
N12 N11 C10 C9 175.47(11)
Co1 N11 C10 C9 -11.46(16)
N1 C9 C10 N11 29.91(16)
N1 C9 C10 C11 -155.17(15)
N11 C10 C11 C12 0.25(16)
C9 C10 C11 C12 -174.89(15)
N11 N12 C12 C11 -0.59(16)
Co2 N12 C12 C11 167.75(10)
N11 N12 C12 C13 177.68(12)
Co2 N12 C12 C13 -13.98(17)
C10 C11 C12 N12 0.21(16)
C10 C11 C12 C13 -177.63(16)
C18 N2 C13 C12 79.26(14)
C14 N2 C13 C12 -149.38(13)
Co2 N2 C13 C12 -34.13(14)
N12 C12 C13 N2 32.74(18)
C11 C12 C13 N2 -149.52(16)
C18 N2 C14 C15 -156.58(12)
C13 N2 C14 C15 73.52(15)
Co2 N2 C14 C15 -44.56(12)
C16 N5 C15 C14 162.37(13)
Co2 N5 C15 C14 -23.69(15)
N2 C14 C15 N5 47.04(16)
C15 N5 C16 O3 -0.2(2)
Co2 N5 C16 O3 -172.79(11)
C15 N5 C16 N9 -177.07(13)
Co2 N5 C16 N9 10.4(2)
C17 N9 C16 O3 6.4(2)
C17 N9 C16 N5 -176.54(14)
C16 N9 C17 C26 76.1(2)
C16 N9 C17 C27 -161.09(15)
C14 N2 C18 C19 67.39(15)
C13 N2 C18 C19 -161.32(11)
Co2 N2 C18 C19 -44.75(13)
C20 N6 C19 C18 -176.36(12)
Co2 N6 C19 C18 -17.27(15)
N2 C18 C19 N6 43.15(16)
C19 N6 C20 O4 0.86(18)
Co2 N6 C20 O4 -154.65(10)
C19 N6 C20 N10 179.60(12)
Co2 N6 C20 N10 24.09(18)
C21 N10 C20 O4 8.1(2)
C21 N10 C20 N6 -170.66(13)
C20 N10 C21 C28 145.39(15)
C20 N10 C21 C29 -90.33(17)
C31C N1C C11C C12C 178.87(13)
C41C N1C C11C C12C -60.30(16)
C21C N1C C11C C12C 56.64(16)
N1C C11C C12C C13C -178.41(13)
C31C N1C C21C C22C -60.32(17)
C41C N1C C21C C22C 179.38(13)
C11C N1C C21C C22C 58.05(17)
N1C C21C C22C C23C -171.65(14)
C41C N1C C31C C32C 53.84(18)
C21C N1C C31C C32C -62.41(18)
C11C N1C C31C C32C 175.12(15)
N1C C31C C32C C33C -179.54(16)
C31C N1C C41C C42C 56.93(16)
C21C N1C C41C C42C 177.82(13)
C11C N1C C41C C42C -60.47(16)
N1C C41C C42C C43C -175.91(14)
C71C N2C C51C C52C 178.62(14)
C61C N2C C51C C52C 57.27(17)
C81C N2C C51C C52C -60.02(17)
N2C C51C C52C C53C 176.23(14)
C51C N2C C61C C62C 59.23(16)
C71C N2C C61C C62C -57.66(16)
C81C N2C C61C C62C -179.46(13)
N2C C61C C62C C63C -176.55(13)
C51C N2C C71C C72C -177.32(12)
C61C N2C C71C C72C -56.61(15)
C81C N2C C71C C72C 61.29(15)
N2C C71C C72C C73C -174.60(12)
C51C N2C C81C C82C -56.84(16)
C71C N2C C81C C82C 60.30(15)
C61C N2C C81C C82C -177.70(12)
N2C C81C C82C C83C -172.28(13)
C3S N1S C1S C2S -180.0(3)
C4S N1S C1S C2S -1.4(3)
C3S N1S C1S O1S 0.5(2)
C4S N1S C1S O1S 179.1(2)
